data_7702858
loop_
_publ_author_name
'Baker, Robert J.'
'Farley, Robert D.'
'Jones, Cameron'
'Kloth, Marc'
'Murphy, Damien M.'

_publ_section_title
;
 The reactivity of diazabutadienes toward low oxidation state Group 13
 iodides and the synthesis of a new gallium(i) carbene analogue
;
_journal_issue 20
_journal_name_full 'Journal of the Chemical Society, Dalton Transactions'
_journal_page_first 3844
_journal_paper_doi 10.1039/b206605j
_journal_year 2002
_chemical_formula_sum 'C64 H102 Ga2 K2 N4 O3'
_chemical_formula_weight 1193.14
_space_group_IT_number 2
_space_group_name_Hall '-P 1'
_space_group_name_H-M_alt 'P -1'
_symmetry_cell_setting triclinic
_symmetry_space_group_name_H-M 'P -1'
_atom_sites_solution_hydrogens geom
_atom_sites_solution_primary direct
_atom_sites_solution_secondary difmap
_audit_creation_method SHELXL-97
_cell_angle_alpha 67.45(3)
_cell_angle_beta 77.15(3)
_cell_angle_gamma 62.55(3)
_cell_formula_units_Z 1
_cell_length_a 12.559(3)
_cell_length_b 12.623(3)
_cell_length_c 12.931(3)
_cell_measurement_temperature 150(2)
_cell_volume 1677.5(9)
_computing_structure_refinement 'SHELXL-97 (Sheldrick, 1997)'
_computing_structure_solution 'SHELXS-97 (Sheldrick, 1990)'
_diffrn_ambient_temperature 150(2)
_diffrn_measured_fraction_theta_full 0.993
_diffrn_measured_fraction_theta_max 0.993
_diffrn_measurement_device_type 'Nonius Kappa CCD'
_diffrn_radiation_monochromator graphite
_diffrn_radiation_source 'fine-focus sealed tube'
_diffrn_radiation_type MoK\a
_diffrn_radiation_wavelength 0.71073
_diffrn_reflns_av_R_equivalents 0.0734
_diffrn_reflns_av_sigmaI/netI 0.0544
_diffrn_reflns_limit_h_max 15
_diffrn_reflns_limit_h_min -15
_diffrn_reflns_limit_k_max 15
_diffrn_reflns_limit_k_min -15
_diffrn_reflns_limit_l_max 15
_diffrn_reflns_limit_l_min -15
_diffrn_reflns_number 26246
_diffrn_reflns_theta_full 25.34
_diffrn_reflns_theta_max 25.34
_diffrn_reflns_theta_min 2.96
_exptl_absorpt_coefficient_mu 0.970
_exptl_absorpt_correction_T_max 0.84
_exptl_absorpt_correction_T_min 0.72
_exptl_absorpt_correction_type 'Sortav (Blessing)'
_exptl_crystal_colour red
_exptl_crystal_density_diffrn 1.181
_exptl_crystal_density_method 'not measured'
_exptl_crystal_description prism
_exptl_crystal_F_000 638
_exptl_crystal_size_max 0.15
_exptl_crystal_size_mid 0.10
_exptl_crystal_size_min 0.10
_refine_diff_density_max 0.534
_refine_diff_density_min -0.640
_refine_diff_density_rms 0.066
_refine_ls_extinction_method none
_refine_ls_goodness_of_fit_ref 1.032
_refine_ls_hydrogen_treatment mixed
_refine_ls_matrix_type full
_refine_ls_number_parameters 359
_refine_ls_number_reflns 6082
_refine_ls_number_restraints 0
_refine_ls_restrained_S_all 1.032
_refine_ls_R_factor_all 0.0567
_refine_ls_R_factor_gt 0.0425
_refine_ls_shift/su_max 0.001
_refine_ls_shift/su_mean 0.000
_refine_ls_structure_factor_coef Fsqd
_refine_ls_weighting_details 'calc w=1/[\s^2^(Fo^2^)+(0.0347P)^2^+1.6322P] where P=(Fo^2^+2Fc^2^)/3'
_refine_ls_weighting_scheme calc
_refine_ls_wR_factor_gt 0.0942
_refine_ls_wR_factor_ref 0.1003
_reflns_number_gt 5028
_reflns_number_total 6082
_reflns_threshold_expression >2sigma(I)
_cod_data_source_file b206605j.txt
_cod_data_source_block compound11
_cod_original_cell_volume 1677.5(6)
_cod_original_sg_symbol_H-M P-1
_cod_database_code 7702858

loop_
_symmetry_equiv_pos_as_xyz
'x, y, z'
'-x, -y, -z'

loop_
_atom_site_label
_atom_site_type_symbol
_atom_site_fract_x
_atom_site_fract_y
_atom_site_fract_z
_atom_site_U_iso_or_equiv
_atom_site_adp_type
_atom_site_occupancy
_atom_site_symmetry_multiplicity
_atom_site_calc_flag
_atom_site_refinement_flags
_atom_site_disorder_assembly
_atom_site_disorder_group
Ga1 Ga -0.02989(3) -0.08530(3) 0.59949(3) 0.02401(11) Uani 1 1 d . . .
K1 K 0.17686(5) 0.00683(6) 0.62640(5) 0.02903(16) Uani 1 1 d . . .
O1 O 0.28925(18) -0.06970(19) 0.81576(17) 0.0335(5) Uani 1 1 d . . .
O2 O 0.5000 -0.5000 1.0000 0.0645(11) Uani 1 2 d S . .
N1 N -0.03433(19) -0.22011(19) 0.55691(19) 0.0235(5) Uani 1 1 d . . .
N2 N -0.20869(18) -0.03104(19) 0.61632(19) 0.0225(5) Uani 1 1 d . . .
C1 C -0.1474(2) -0.2234(3) 0.5848(2) 0.0256(6) Uani 1 1 d . . .
H1 H -0.1602 -0.2895 0.5827 0.031 Uiso 1 1 calc R . .
C2 C -0.2373(2) -0.1257(2) 0.6151(2) 0.0250(6) Uani 1 1 d . . .
H2 H -0.3147 -0.1216 0.6343 0.030 Uiso 1 1 calc R . .
C3 C 0.0642(2) -0.3379(2) 0.5548(2) 0.0246(6) Uani 1 1 d . . .
C4 C 0.1194(2) -0.3544(3) 0.4515(2) 0.0270(6) Uani 1 1 d . . .
C5 C 0.2108(3) -0.4725(3) 0.4517(3) 0.0335(7) Uani 1 1 d . . .
H5 H 0.2474 -0.4851 0.3840 0.040 Uiso 1 1 calc R . .
C6 C 0.2476(3) -0.5708(3) 0.5509(3) 0.0354(7) Uani 1 1 d . . .
H6 H 0.3067 -0.6494 0.5494 0.042 Uiso 1 1 calc R . .
C7 C 0.1967(3) -0.5521(3) 0.6515(3) 0.0343(7) Uani 1 1 d . . .
H7 H 0.2237 -0.6179 0.7179 0.041 Uiso 1 1 calc R . .
C8 C 0.1050(2) -0.4361(3) 0.6563(2) 0.0285(6) Uani 1 1 d . . .
C9 C 0.0762(3) -0.2485(3) 0.3420(2) 0.0306(7) Uani 1 1 d . . .
H9 H 0.0482 -0.1685 0.3561 0.037 Uiso 1 1 calc R . .
C10 C -0.0315(3) -0.2505(3) 0.3072(3) 0.0395(8) Uani 1 1 d . . .
H10A H -0.0057 -0.3257 0.2885 0.059 Uiso 1 1 calc R . .
H10B H -0.0649 -0.1778 0.2432 0.059 Uiso 1 1 calc R . .
H10C H -0.0913 -0.2495 0.3682 0.059 Uiso 1 1 calc R . .
C11 C 0.1726(3) -0.2509(3) 0.2458(3) 0.0412(8) Uani 1 1 d . . .
H11A H 0.2422 -0.2560 0.2702 0.062 Uiso 1 1 calc R . .
H11B H 0.1418 -0.1753 0.1833 0.062 Uiso 1 1 calc R . .
H11C H 0.1944 -0.3230 0.2236 0.062 Uiso 1 1 calc R . .
C12 C 0.0542(3) -0.4182(3) 0.7689(3) 0.0349(7) Uani 1 1 d . . .
H12 H -0.0069 -0.3312 0.7546 0.042 Uiso 1 1 calc R . .
C13 C -0.0077(3) -0.5047(4) 0.8380(3) 0.0526(9) Uani 1 1 d . . .
H13A H -0.0697 -0.4910 0.7961 0.079 Uiso 1 1 calc R . .
H13B H -0.0425 -0.4866 0.9066 0.079 Uiso 1 1 calc R . .
H13C H 0.0502 -0.5911 0.8548 0.079 Uiso 1 1 calc R . .
C14 C 0.1509(3) -0.4340(3) 0.8344(3) 0.0497(9) Uani 1 1 d . . .
H14A H 0.2116 -0.5191 0.8513 0.075 Uiso 1 1 calc R . .
H14B H 0.1152 -0.4161 0.9030 0.075 Uiso 1 1 calc R . .
H14C H 0.1867 -0.3766 0.7901 0.075 Uiso 1 1 calc R . .
C15 C -0.2947(2) 0.0529(2) 0.6743(2) 0.0233(6) Uani 1 1 d . . .
C16 C -0.3639(2) 0.1799(2) 0.6131(2) 0.0242(6) Uani 1 1 d . . .
C17 C -0.4482(2) 0.2595(3) 0.6708(3) 0.0280(6) Uani 1 1 d . . .
H17 H -0.4936 0.3431 0.6309 0.034 Uiso 1 1 calc R . .
C18 C -0.4662(2) 0.2174(3) 0.7861(3) 0.0316(7) Uani 1 1 d . . .
H18 H -0.5239 0.2717 0.8232 0.038 Uiso 1 1 calc R . .
C19 C -0.3972(3) 0.0933(3) 0.8458(3) 0.0313(7) Uani 1 1 d . . .
H19 H -0.4091 0.0648 0.9234 0.038 Uiso 1 1 calc R . .
C20 C -0.3104(2) 0.0102(3) 0.7919(2) 0.0283(6) Uani 1 1 d . . .
C21 C -0.3514(2) 0.2251(2) 0.4857(2) 0.0269(6) Uani 1 1 d . . .
H21 H -0.2666 0.1829 0.4634 0.032 Uiso 1 1 calc R . .
C22 C -0.4239(2) 0.1856(3) 0.4381(3) 0.0319(7) Uani 1 1 d . . .
H22A H -0.4020 0.0966 0.4729 0.048 Uiso 1 1 calc R . .
H22B H -0.4068 0.2041 0.3586 0.048 Uiso 1 1 calc R . .
H22C H -0.5082 0.2312 0.4530 0.048 Uiso 1 1 calc R . .
C23 C -0.3893(3) 0.3681(3) 0.4318(3) 0.0366(7) Uani 1 1 d . . .
H23A H -0.4742 0.4118 0.4458 0.055 Uiso 1 1 calc R . .
H23B H -0.3706 0.3880 0.3524 0.055 Uiso 1 1 calc R . .
H23C H -0.3467 0.3939 0.4636 0.055 Uiso 1 1 calc R . .
C24 C -0.2315(3) -0.1230(3) 0.8625(3) 0.0354(7) Uani 1 1 d . . .
H24 H -0.1832 -0.1702 0.8108 0.042 Uiso 1 1 calc R . .
C25 C -0.3029(3) -0.1934(3) 0.9424(4) 0.0650(12) Uani 1 1 d . . .
H25A H -0.2489 -0.2772 0.9823 0.098 Uiso 1 1 calc R . .
H25B H -0.3545 -0.1978 0.9008 0.098 Uiso 1 1 calc R . .
H25C H -0.3508 -0.1498 0.9947 0.098 Uiso 1 1 calc R . .
C26 C -0.1458(4) -0.1206(4) 0.9258(4) 0.0744(14) Uani 1 1 d . . .
H26A H -0.1903 -0.0794 0.9805 0.112 Uiso 1 1 calc R . .
H26B H -0.1011 -0.0753 0.8743 0.112 Uiso 1 1 calc R . .
H26C H -0.0913 -0.2054 0.9628 0.112 Uiso 1 1 calc R . .
C27 C 0.3912(3) 0.0598(3) 0.7023(3) 0.0488(9) Uani 1 1 d . . .
H27A H 0.4030 0.0311 0.6401 0.073 Uiso 1 1 calc R . .
H27B H 0.4568 0.0791 0.7021 0.073 Uiso 1 1 calc R . .
H27C H 0.3173 0.1341 0.6960 0.073 Uiso 1 1 calc R . .
C28 C 0.3861(4) -0.0390(5) 0.8070(3) 0.0673(12) Uani 1 1 d . . .
H28A H 0.4606 -0.1142 0.8122 0.081 Uiso 1 1 calc R . .
H28B H 0.3792 -0.0113 0.8695 0.081 Uiso 1 1 calc R . .
C29 C 0.2765(4) -0.1605(4) 0.9178(3) 0.0607(11) Uani 1 1 d . . .
H29A H 0.2718 -0.1328 0.9797 0.073 Uiso 1 1 calc R . .
H29B H 0.3470 -0.2398 0.9257 0.073 Uiso 1 1 calc R . .
C30 C 0.1708(5) -0.1803(5) 0.9237(4) 0.0855(17) Uani 1 1 d . . .
H30A H 0.1004 -0.1037 0.9221 0.128 Uiso 1 1 calc R . .
H30B H 0.1681 -0.2461 0.9920 0.128 Uiso 1 1 calc R . .
H30C H 0.1735 -0.2043 0.8608 0.128 Uiso 1 1 calc R . .
C31 C 0.3749(6) -0.5701(5) 1.1479(5) 0.106(2) Uani 1 1 d . . .
H31A H 0.3188 -0.6080 1.1703 0.160 Uiso 1 1 calc R A 1
H31B H 0.3367 -0.4884 1.1571 0.160 Uiso 1 1 calc R A 1
H31C H 0.4430 -0.6226 1.1937 0.160 Uiso 1 1 calc R A 1
C32 C 0.4161(8) -0.5568(9) 1.0267(8) 0.074(3) Uani 0.50 1 d P B 1
H32A H 0.4549 -0.6387 1.0160 0.088 Uiso 0.50 1 calc PR B 1
H32B H 0.3484 -0.5034 0.9791 0.088 Uiso 0.50 1 calc PR B 1
C32A C 0.4575(8) -0.5118(9) 1.1212(8) 0.073(3) Uani 0.50 1 d P B 2
H32C H 0.5247 -0.5638 1.1693 0.087 Uiso 0.50 1 calc PR B 2
H32D H 0.4174 -0.4293 1.1308 0.087 Uiso 0.50 1 calc PR B 2

loop_
_atom_site_aniso_label
_atom_site_aniso_U_11
_atom_site_aniso_U_22
_atom_site_aniso_U_33
_atom_site_aniso_U_23
_atom_site_aniso_U_13
_atom_site_aniso_U_12
Ga1 0.01962(16) 0.02155(16) 0.02745(18) -0.00868(13) -0.00029(12) -0.00570(12)
K1 0.0256(3) 0.0302(3) 0.0283(4) -0.0081(3) -0.0044(3) -0.0091(3)
O1 0.0355(11) 0.0381(11) 0.0287(11) -0.0058(9) -0.0069(9) -0.0185(9)
O2 0.059(2) 0.063(2) 0.068(3) -0.024(2) -0.012(2) -0.017(2)
N1 0.0193(11) 0.0194(11) 0.0283(13) -0.0096(10) 0.0022(10) -0.0053(9)
N2 0.0186(11) 0.0208(11) 0.0265(13) -0.0097(10) 0.0016(9) -0.0065(9)
C1 0.0239(14) 0.0239(14) 0.0291(16) -0.0076(12) -0.0005(12) -0.0112(11)
C2 0.0196(13) 0.0249(14) 0.0291(15) -0.0082(12) 0.0031(11) -0.0106(11)
C3 0.0195(13) 0.0191(13) 0.0333(16) -0.0093(12) -0.0009(12) -0.0060(11)
C4 0.0216(14) 0.0278(14) 0.0338(17) -0.0141(13) 0.0013(12) -0.0100(12)
C5 0.0288(15) 0.0305(16) 0.0402(18) -0.0189(14) 0.0047(13) -0.0084(13)
C6 0.0259(15) 0.0215(14) 0.051(2) -0.0151(14) 0.0021(14) -0.0029(12)
C7 0.0290(15) 0.0206(14) 0.0419(19) -0.0032(13) -0.0047(14) -0.0055(12)
C8 0.0235(14) 0.0241(14) 0.0320(16) -0.0074(12) 0.0025(12) -0.0082(12)
C9 0.0292(15) 0.0313(15) 0.0304(16) -0.0139(13) 0.0003(13) -0.0097(12)
C10 0.0376(17) 0.0407(18) 0.0417(19) -0.0174(15) -0.0050(15) -0.0131(14)
C11 0.0403(18) 0.0446(19) 0.0367(19) -0.0168(15) 0.0054(15) -0.0164(15)
C12 0.0361(17) 0.0241(15) 0.0313(17) -0.0028(13) -0.0008(14) -0.0074(13)
C13 0.059(2) 0.060(2) 0.038(2) -0.0143(18) 0.0112(17) -0.0326(19)
C14 0.059(2) 0.051(2) 0.038(2) -0.0092(17) -0.0043(17) -0.0253(18)
C15 0.0146(12) 0.0220(13) 0.0320(16) -0.0108(12) 0.0008(11) -0.0059(10)
C16 0.0188(13) 0.0239(14) 0.0314(16) -0.0105(12) -0.0003(11) -0.0095(11)
C17 0.0222(14) 0.0214(14) 0.0386(18) -0.0133(13) 0.0001(12) -0.0054(11)
C18 0.0234(14) 0.0296(15) 0.0423(19) -0.0220(14) 0.0052(13) -0.0063(12)
C19 0.0287(15) 0.0385(17) 0.0260(16) -0.0135(13) 0.0034(12) -0.0132(13)
C20 0.0208(14) 0.0284(15) 0.0304(16) -0.0098(13) 0.0002(12) -0.0066(12)
C21 0.0218(14) 0.0215(13) 0.0304(16) -0.0076(12) -0.0004(12) -0.0045(11)
C22 0.0262(15) 0.0294(15) 0.0329(17) -0.0093(13) -0.0038(13) -0.0055(12)
C23 0.0386(17) 0.0244(15) 0.0363(18) -0.0032(13) -0.0003(14) -0.0108(13)
C24 0.0318(16) 0.0311(16) 0.0290(17) -0.0062(13) 0.0008(13) -0.0055(13)
C25 0.046(2) 0.0374(19) 0.086(3) 0.010(2) -0.011(2) -0.0174(17)
C26 0.058(3) 0.058(3) 0.089(3) 0.011(2) -0.044(2) -0.020(2)
C27 0.0417(19) 0.054(2) 0.059(2) -0.0137(18) -0.0057(17) -0.0295(17)
C28 0.068(3) 0.104(3) 0.050(2) -0.010(2) -0.014(2) -0.060(3)
C29 0.075(3) 0.070(3) 0.038(2) -0.0015(19) -0.010(2) -0.041(2)
C30 0.117(4) 0.119(4) 0.050(3) 0.007(3) -0.015(3) -0.097(4)
C31 0.112(5) 0.092(4) 0.119(5) -0.054(4) 0.035(4) -0.048(4)
C32 0.056(5) 0.070(6) 0.082(7) -0.026(5) -0.015(5) -0.010(4)
C32A 0.075(6) 0.063(5) 0.073(7) -0.030(5) -0.014(5) -0.012(5)

loop_
_atom_type_symbol
_atom_type_description
_atom_type_scat_dispersion_real
_atom_type_scat_dispersion_imag
_atom_type_scat_source
C C 0.0033 0.0016 'International Tables Vol C Tables 4.2.6.8 and 6.1.1.4'
H H 0.0000 0.0000 'International Tables Vol C Tables 4.2.6.8 and 6.1.1.4'
N N 0.0061 0.0033 'International Tables Vol C Tables 4.2.6.8 and 6.1.1.4'
O O 0.0106 0.0060 'International Tables Vol C Tables 4.2.6.8 and 6.1.1.4'
K K 0.2009 0.2494 'International Tables Vol C Tables 4.2.6.8 and 6.1.1.4'
Ga Ga 0.2307 1.6083 'International Tables Vol C Tables 4.2.6.8 and 6.1.1.4'

loop_
_geom_angle_atom_site_label_1
_geom_angle_atom_site_label_2
_geom_angle_atom_site_label_3
_geom_angle
_geom_angle_site_symmetry_1
_geom_angle_site_symmetry_3
N1 Ga1 N2 81.88(9) . .
N1 Ga1 Ga1 107.95(7) . 2_556
N2 Ga1 Ga1 109.68(7) . 2_556
N1 Ga1 K1 59.81(7) . 2_556
N2 Ga1 K1 61.26(7) . 2_556
Ga1 Ga1 K1 65.89(3) 2_556 2_556
N1 Ga1 K1 138.96(6) . .
N2 Ga1 K1 139.15(6) . .
Ga1 Ga1 K1 64.30(3) 2_556 .
K1 Ga1 K1 130.19(2) 2_556 .
O1 K1 N1 147.04(7) . 2_556
O1 K1 C1 131.75(7) . 2_556
N1 K1 C1 27.41(7) 2_556 2_556
O1 K1 N2 145.78(6) . 2_556
N1 K1 N2 52.73(6) 2_556 2_556
C1 K1 N2 46.54(7) 2_556 2_556
O1 K1 C2 131.42(7) . 2_556
N1 K1 C2 46.63(7) 2_556 2_556
C1 K1 C2 26.24(7) 2_556 2_556
N2 K1 C2 27.13(7) 2_556 2_556
O1 K1 C9 102.31(8) . 2_556
N1 K1 C9 54.67(7) 2_556 2_556
C1 K1 C9 72.29(8) 2_556 2_556
N2 K1 C9 106.85(8) 2_556 2_556
C2 K1 C9 97.99(8) 2_556 2_556
O1 K1 C21 102.46(7) . 2_556
N1 K1 C21 105.50(7) 2_556 2_556
C1 K1 C21 97.21(8) 2_556 2_556
N2 K1 C21 53.54(7) 2_556 2_556
C2 K1 C21 71.61(8) 2_556 2_556
C9 K1 C21 153.73(7) 2_556 2_556
O1 K1 Ga1 175.82(5) . 2_556
N1 K1 Ga1 36.18(5) 2_556 2_556
C1 K1 Ga1 52.41(6) 2_556 2_556
N2 K1 Ga1 36.15(4) 2_556 2_556
C2 K1 Ga1 52.25(6) 2_556 2_556
C9 K1 Ga1 78.24(6) 2_556 2_556
C21 K1 Ga1 76.42(6) 2_556 2_556
O1 K1 Ga1 126.10(5) . .
N1 K1 Ga1 76.86(5) 2_556 .
C1 K1 Ga1 100.66(6) 2_556 .
N2 K1 Ga1 77.23(5) 2_556 .
C2 K1 Ga1 100.64(6) 2_556 .
C9 K1 Ga1 79.66(6) 2_556 .
C21 K1 Ga1 78.77(5) 2_556 .
Ga1 K1 Ga1 49.81(2) 2_556 .
C28 O1 C29 115.4(3) . .
C28 O1 K1 118.2(2) . .
C29 O1 K1 125.0(2) . .
C32 O2 C32 180.0(6) 2_647 .
C32 O2 C32A 74.1(5) 2_647 2_647
C32 O2 C32A 105.9(5) . 2_647
C32 O2 C32A 105.9(5) 2_647 .
C32 O2 C32A 74.1(5) . .
C32A O2 C32A 180.000(1) 2_647 .
C1 N1 C3 115.0(2) . .
C1 N1 Ga1 111.05(17) . .
C3 N1 Ga1 126.79(17) . .
C1 N1 K1 77.91(15) . 2_556
C3 N1 K1 129.99(17) . 2_556
Ga1 N1 K1 84.01(7) . 2_556
C2 N2 C15 115.9(2) . .
C2 N2 Ga1 110.65(16) . .
C15 N2 Ga1 127.14(17) . .
C2 N2 K1 76.83(15) . 2_556
C15 N2 K1 130.69(16) . 2_556
Ga1 N2 K1 82.60(8) . 2_556
C2 C1 N1 116.8(2) . .
C2 C1 K1 77.71(17) . 2_556
N1 C1 K1 74.68(15) . 2_556
C1 C2 N2 117.3(2) . .
C1 C2 K1 76.05(17) . 2_556
N2 C2 K1 76.04(14) . 2_556
C4 C3 C8 120.5(2) . .
C4 C3 N1 119.7(2) . .
C8 C3 N1 119.8(2) . .
C5 C4 C3 118.4(3) . .
C5 C4 C9 120.9(3) . .
C3 C4 C9 120.6(2) . .
C6 C5 C4 121.3(3) . .
C7 C6 C5 119.8(3) . .
C6 C7 C8 121.4(3) . .
C7 C8 C3 118.5(3) . .
C7 C8 C12 119.6(3) . .
C3 C8 C12 121.8(2) . .
C4 C9 C11 114.5(2) . .
C4 C9 C10 109.4(2) . .
C11 C9 C10 110.0(3) . .
C4 C9 K1 113.50(17) . 2_556
C11 C9 K1 128.7(2) . 2_556
C10 C9 K1 68.82(16) . 2_556
C8 C12 C13 112.4(3) . .
C8 C12 C14 111.2(3) . .
C13 C12 C14 111.1(3) . .
C20 C15 C16 119.7(2) . .
C20 C15 N2 120.5(2) . .
C16 C15 N2 119.8(2) . .
C17 C16 C15 118.9(3) . .
C17 C16 C21 120.9(2) . .
C15 C16 C21 120.0(2) . .
C18 C17 C16 121.6(3) . .
C17 C18 C19 119.2(3) . .
C18 C19 C20 121.4(3) . .
C19 C20 C15 119.1(3) . .
C19 C20 C24 119.1(3) . .
C15 C20 C24 121.7(2) . .
C16 C21 C23 114.4(2) . .
C16 C21 C22 110.1(2) . .
C23 C21 C22 109.2(2) . .
C16 C21 K1 114.17(16) . 2_556
C23 C21 K1 128.91(19) . 2_556
C22 C21 K1 66.79(14) . 2_556
C26 C24 C25 110.1(3) . .
C26 C24 C20 110.9(3) . .
C25 C24 C20 113.1(3) . .
O1 C28 C27 113.0(3) . .
O1 C29 C30 112.1(3) . .
C32A C31 C32 74.2(6) . .
O2 C32 C31 106.0(7) . .
C31 C32A O2 105.8(6) . .

loop_
_geom_bond_atom_site_label_1
_geom_bond_atom_site_label_2
_geom_bond_distance
_geom_bond_site_symmetry_2
Ga1 N1 2.005(2) .
Ga1 N2 2.009(2) .
Ga1 Ga1 2.8640(13) 2_556
Ga1 K1 3.3784(13) 2_556
Ga1 K1 3.4223(10) .
K1 O1 2.718(2) .
K1 N1 2.936(3) 2_556
K1 C1 2.977(3) 2_556
K1 N2 2.987(2) 2_556
K1 C2 2.997(3) 2_556
K1 C9 3.318(3) 2_556
K1 C21 3.377(3) 2_556
K1 Ga1 3.3784(13) 2_556
O1 C28 1.408(4) .
O1 C29 1.413(4) .
O2 C32 1.445(10) 2_647
O2 C32 1.445(10) .
O2 C32A 1.512(9) 2_647
O2 C32A 1.512(9) .
N1 C1 1.402(3) .
N1 C3 1.436(3) .
N1 K1 2.936(3) 2_556
N2 C2 1.403(3) .
N2 C15 1.430(3) .
N2 K1 2.987(2) 2_556
C1 C2 1.356(4) .
C1 K1 2.977(3) 2_556
C2 K1 2.997(3) 2_556
C3 C4 1.407(4) .
C3 C8 1.409(4) .
C4 C5 1.400(4) .
C4 C9 1.519(4) .
C5 C6 1.382(4) .
C6 C7 1.373(4) .
C7 C8 1.399(4) .
C8 C12 1.512(4) .
C9 C11 1.530(4) .
C9 C10 1.531(4) .
C9 K1 3.318(3) 2_556
C12 C13 1.523(5) .
C12 C14 1.529(5) .
C15 C20 1.407(4) .
C15 C16 1.414(4) .
C16 C17 1.389(4) .
C16 C21 1.520(4) .
C17 C18 1.382(4) .
C18 C19 1.385(4) .
C19 C20 1.393(4) .
C20 C24 1.527(4) .
C21 C23 1.536(4) .
C21 C22 1.537(4) .
C21 K1 3.377(3) 2_556
C24 C26 1.507(5) .
C24 C25 1.510(5) .
C27 C28 1.460(5) .
C29 C30 1.442(6) .
C31 C32A 1.444(11) .
C31 C32 1.507(11) .
